data_1505044
loop_
_publ_author_name
'Schmid, Wolfgang F.'
'John, Roland O.'
'M\"uhlgassner, Gerhard'
'Heffeter, Petra'
'Jakupec, Michael A.'
'Galanski, Markus'
'Berger, Walter'
'Arion, Vladimir B.'
'Keppler, Bernhard K.'

_publ_section_title
;
 Metal-based paullones as putative CDK inhibitors for antitumor
 chemotherapy.
;
_journal_issue 25
_journal_name_full 'Journal of medicinal chemistry'
_journal_page_first 6343
_journal_page_last 6355
_journal_paper_doi 10.1021/jm701042w
_journal_volume 50
_journal_year 2007
_chemical_formula_sum 'C36 H45 Cl2 N5 O5 Ru'
_chemical_formula_weight 799.74
_chemical_name_systematic
; 
(hapto^6^-p-Cymene){9-nitro-6-[(alpha-picolyl-kappaN)imino-kappaN]-7,12-
dihydroindolo[3,2-d][1]benzazepine}chlororuthenium(II) chloride
diethanol water solvate
;
_space_group_IT_number 14
_symmetry_cell_setting monoclinic
_symmetry_space_group_name_Hall '-P 2ybc'
_symmetry_space_group_name_H-M 'P 1 21/c 1'
_atom_sites_solution_hydrogens geom
_atom_sites_solution_primary direct
_atom_sites_solution_secondary difmap
_audit_creation_method SHELXL-97
_cell_angle_alpha 90.00
_cell_angle_beta 91.84(3)
_cell_angle_gamma 90.00
_cell_formula_units_Z 4
_cell_length_a 10.771(2)
_cell_length_b 25.040(5)
_cell_length_c 13.238(3)
_cell_measurement_temperature 100(2)
_cell_volume 3568.5(13)
_computing_structure_refinement 'SHELXL-97 (Sheldrick, 1997)'
_computing_structure_solution 'SHELXS-97 (Sheldrick, 1990)'
_diffrn_ambient_temperature 100(2)
_diffrn_measured_fraction_theta_full 0.992
_diffrn_measured_fraction_theta_max 0.992
_diffrn_radiation_monochromator graphite
_diffrn_radiation_source 'fine-focus sealed tube'
_diffrn_radiation_type MoK\a
_diffrn_radiation_wavelength 0.71073
_diffrn_reflns_av_R_equivalents 0.1291
_diffrn_reflns_av_sigmaI/netI 0.0735
_diffrn_reflns_limit_h_max 13
_diffrn_reflns_limit_h_min -13
_diffrn_reflns_limit_k_max 31
_diffrn_reflns_limit_k_min -31
_diffrn_reflns_limit_l_max 16
_diffrn_reflns_limit_l_min -16
_diffrn_reflns_number 73533
_diffrn_reflns_theta_full 26.48
_diffrn_reflns_theta_max 26.48
_diffrn_reflns_theta_min 2.50
_exptl_absorpt_coefficient_mu 0.639
_exptl_absorpt_correction_T_max 0.9688
_exptl_absorpt_correction_T_min 0.8515
_exptl_absorpt_correction_type multi-scan
_exptl_absorpt_process_details SADABS
_exptl_crystal_colour orange
_exptl_crystal_density_diffrn 1.489
_exptl_crystal_density_method 'not measured'
_exptl_crystal_description block
_exptl_crystal_F_000 1656
_exptl_crystal_size_max 0.26
_exptl_crystal_size_mid 0.14
_exptl_crystal_size_min 0.05
_refine_diff_density_max 0.740
_refine_diff_density_min -0.716
_refine_diff_density_rms 0.105
_refine_ls_extinction_method none
_refine_ls_goodness_of_fit_ref 1.021
_refine_ls_hydrogen_treatment constr
_refine_ls_matrix_type full
_refine_ls_number_parameters 475
_refine_ls_number_reflns 7332
_refine_ls_number_restraints 25
_refine_ls_restrained_S_all 1.020
_refine_ls_R_factor_all 0.0720
_refine_ls_R_factor_gt 0.0433
_refine_ls_shift/su_max 0.001
_refine_ls_shift/su_mean 0.000
_refine_ls_structure_factor_coef Fsqd
_refine_ls_weighting_details 'calc w=1/[\s^2^(Fo^2^)+(0.0419P)^2^+2.0600P] where P=(Fo^2^+2Fc^2^)/3'
_refine_ls_weighting_scheme calc
_refine_ls_wR_factor_gt 0.0929
_refine_ls_wR_factor_ref 0.1053
_reflns_number_gt 5320
_reflns_number_total 7332
_reflns_threshold_expression >2sigma(I)
_cod_data_source_file jm701042w-file008.cif
_cod_data_source_block wosc477(Z-3a)
_cod_original_cell_volume 3568.6(12)
_cod_original_sg_symbol_H-M P2(1)/c
_cod_database_code 1505044

loop_
_symmetry_equiv_pos_as_xyz
'x, y, z'
'-x, y+1/2, -z+1/2'
'-x, -y, -z'
'x, -y-1/2, z-1/2'

loop_
_atom_site_label
_atom_site_type_symbol
_atom_site_fract_x
_atom_site_fract_y
_atom_site_fract_z
_atom_site_U_iso_or_equiv
_atom_site_adp_type
_atom_site_occupancy
_atom_site_symmetry_multiplicity
_atom_site_calc_flag
_atom_site_refinement_flags
_atom_site_disorder_assembly
_atom_site_disorder_group
Ru1 Ru 0.57191(2) 0.319648(11) 0.302264(19) 0.01426(9) Uani 1 1 d . . .
Cl1 Cl 0.52976(8) 0.24799(3) 0.41576(6) 0.0197(2) Uani 1 1 d . . .
O1 O 0.5543(2) 0.08836(11) 0.47067(18) 0.0285(6) Uani 1 1 d . . .
O2 O 0.4085(3) 0.04347(11) 0.54061(19) 0.0346(7) Uani 1 1 d . . .
N1 N 0.1372(3) 0.13344(11) 0.1527(2) 0.0175(6) Uani 1 1 d . . .
H1 H 0.0666 0.1215 0.1263 0.021 Uiso 1 1 calc R . .
N2 N 0.2453(3) 0.29358(12) 0.1108(2) 0.0182(7) Uani 1 1 d . . .
H20 H 0.2264 0.3238 0.1119 0.026(12) Uiso 1 1 d R . .
N3 N 0.3887(2) 0.31402(11) 0.2403(2) 0.0156(6) Uani 1 1 d . . .
N4 N 0.4699(3) 0.36640(11) 0.3992(2) 0.0181(6) Uani 1 1 d . . .
N5 N 0.4473(3) 0.07122(12) 0.4716(2) 0.0256(7) Uani 1 1 d . . .
C1 C 0.3616(3) 0.08547(14) 0.3878(3) 0.0204(8) Uani 1 1 d . . .
C2 C 0.2526(3) 0.05552(15) 0.3728(3) 0.0232(8) Uani 1 1 d . . .
H2 H 0.2346 0.0267 0.4167 0.028 Uiso 1 1 calc R . .
C3 C 0.1722(3) 0.06834(14) 0.2941(3) 0.0217(8) Uani 1 1 d . . .
H3 H 0.0988 0.0481 0.2811 0.026 Uiso 1 1 calc R . .
C4 C 0.2009(3) 0.11176(14) 0.2337(2) 0.0168(7) Uani 1 1 d . . .
C5 C 0.2026(3) 0.17748(14) 0.1191(2) 0.0162(7) Uani 1 1 d . . .
C6 C 0.1644(3) 0.20931(14) 0.0314(2) 0.0141(7) Uani 1 1 d . . .
C7 C 0.1021(3) 0.18605(14) -0.0516(2) 0.0174(8) Uani 1 1 d . . .
H7 H 0.0811 0.1492 -0.0497 0.021 Uiso 1 1 calc R . .
C8 C 0.0703(3) 0.21586(15) -0.1369(3) 0.0200(8) Uani 1 1 d . . .
H8 H 0.0280 0.1995 -0.1928 0.024 Uiso 1 1 calc R . .
C9 C 0.1005(3) 0.26956(15) -0.1403(3) 0.0210(8) Uani 1 1 d . . .
H9 H 0.0811 0.2899 -0.1993 0.025 Uiso 1 1 calc R . .
C10 C 0.1589(3) 0.29350(15) -0.0575(3) 0.0201(8) Uani 1 1 d . . .
H10 H 0.1763 0.3307 -0.0589 0.024 Uiso 1 1 calc R . .
C11 C 0.1925(3) 0.26374(14) 0.0281(2) 0.0158(7) Uani 1 1 d . . .
C12 C 0.3448(3) 0.28108(14) 0.1716(2) 0.0161(7) Uani 1 1 d . . .
C13 C 0.3214(3) 0.36358(14) 0.2590(3) 0.0182(8) Uani 1 1 d . . .
H13A H 0.2308 0.3569 0.2556 0.022 Uiso 1 1 calc R . .
H13B H 0.3409 0.3904 0.2070 0.022 Uiso 1 1 calc R . .
C14 C 0.3597(3) 0.38410(13) 0.3619(3) 0.0176(8) Uani 1 1 d . . .
C15 C 0.2881(3) 0.41923(14) 0.4157(3) 0.0205(8) Uani 1 1 d . . .
H15 H 0.2107 0.4313 0.3877 0.025 Uiso 1 1 calc R . .
C16 C 0.3288(4) 0.43667(15) 0.5096(3) 0.0250(9) Uani 1 1 d . . .
H16 H 0.2810 0.4612 0.5468 0.030 Uiso 1 1 calc R . .
C17 C 0.4416(4) 0.41749(14) 0.5489(3) 0.0240(9) Uani 1 1 d . . .
H17 H 0.4711 0.4282 0.6142 0.029 Uiso 1 1 calc R . .
C18 C 0.5096(3) 0.38288(14) 0.4923(3) 0.0207(8) Uani 1 1 d . . .
H18 H 0.5869 0.3701 0.5191 0.025 Uiso 1 1 calc R . .
C19 C 0.4018(3) 0.22704(13) 0.1597(2) 0.0148(7) Uani 1 1 d . . .
H19A H 0.4726 0.2229 0.2086 0.018 Uiso 1 1 calc R . .
H19B H 0.4335 0.2234 0.0907 0.018 Uiso 1 1 calc R . .
C20 C 0.3066(3) 0.18440(13) 0.1775(2) 0.0151(7) Uani 1 1 d . . .
C21 C 0.3099(3) 0.14273(14) 0.2516(2) 0.0173(8) Uani 1 1 d . . .
C22 C 0.3929(3) 0.12830(14) 0.3293(2) 0.0172(8) Uani 1 1 d . . .
H22 H 0.4683 0.1473 0.3414 0.021 Uiso 1 1 calc R . .
C23 C 0.6947(3) 0.38850(14) 0.2811(3) 0.0185(8) Uani 1 1 d . . .
C24 C 0.7585(3) 0.34959(14) 0.3405(3) 0.0189(8) Uani 1 1 d . . .
H24 H 0.7961 0.3592 0.4039 0.023 Uiso 1 1 calc R . .
C25 C 0.7662(3) 0.29675(14) 0.3055(3) 0.0186(8) Uani 1 1 d . . .
H25 H 0.8057 0.2707 0.3476 0.022 Uiso 1 1 calc R . .
C26 C 0.7167(3) 0.28094(14) 0.2086(3) 0.0178(8) Uani 1 1 d . . .
C27 C 0.6514(3) 0.32049(14) 0.1522(2) 0.0179(8) Uani 1 1 d . . .
H27 H 0.6140 0.3112 0.0887 0.021 Uiso 1 1 calc R . .
C28 C 0.6402(3) 0.37324(14) 0.1872(3) 0.0203(8) Uani 1 1 d . . .
H28 H 0.5956 0.3988 0.1473 0.024 Uiso 1 1 calc R . .
C29 C 0.6815(3) 0.44426(14) 0.3198(3) 0.0247(9) Uani 1 1 d . . .
H29A H 0.7522 0.4658 0.2988 0.037 Uiso 1 1 calc R . .
H29B H 0.6796 0.4437 0.3937 0.037 Uiso 1 1 calc R . .
H29C H 0.6042 0.4599 0.2922 0.037 Uiso 1 1 calc R . .
C30 C 0.7378(3) 0.22653(15) 0.1637(3) 0.0226(8) Uani 1 1 d . . .
H30 H 0.6642 0.2177 0.1189 0.027 Uiso 1 1 calc R . .
C31 C 0.8517(3) 0.22990(15) 0.0975(3) 0.0254(9) Uani 1 1 d . . .
H31A H 0.8670 0.1949 0.0672 0.038 Uiso 1 1 calc R . .
H31B H 0.9244 0.2406 0.1391 0.038 Uiso 1 1 calc R . .
H31C H 0.8366 0.2563 0.0439 0.038 Uiso 1 1 calc R . .
C32 C 0.7536(4) 0.18163(15) 0.2417(3) 0.0302(9) Uani 1 1 d . . .
H32A H 0.7664 0.1477 0.2067 0.045 Uiso 1 1 calc R . .
H32B H 0.6788 0.1793 0.2817 0.045 Uiso 1 1 calc R . .
H32C H 0.8257 0.1892 0.2864 0.045 Uiso 1 1 calc R . .
O3 O -0.0005(2) 0.47767(11) 0.35782(19) 0.0325(7) Uani 1 1 d D . .
H3A H -0.0357 0.4557 0.3943 0.039 Uiso 1 1 d RD . .
H3B H 0.0255 0.5068 0.3856 0.039 Uiso 1 1 d RD . .
O4 O 0.1105(4) 0.3890(3) 0.0993(5) 0.0287(14) Uani 0.68 1 d PD A 1
H4 H 0.1312 0.4175 0.1287 0.043 Uiso 0.68 1 calc PR A 1
C33 C -0.0181(5) 0.3816(3) 0.1055(5) 0.0381(16) Uani 0.68 1 d PD A 1
H33A H -0.0456 0.3957 0.1710 0.046 Uiso 0.68 1 calc PR A 1
H33B H -0.0367 0.3428 0.1036 0.046 Uiso 0.68 1 calc PR A 1
C34 C -0.0896(6) 0.4086(3) 0.0218(6) 0.065(3) Uani 0.68 1 d PD A 1
H34A H -0.1786 0.4023 0.0295 0.098 Uiso 0.68 1 calc PR A 1
H34B H -0.0643 0.3942 -0.0432 0.098 Uiso 0.68 1 calc PR A 1
H34C H -0.0729 0.4471 0.0241 0.098 Uiso 0.68 1 calc PR A 1
O4X O 0.1298(10) 0.3964(7) 0.0710(9) 0.020(4) Uani 0.32 1 d PDU B 2
H4X H 0.1582 0.4249 0.0962 0.030 Uiso 0.32 1 calc PR B 2
C33X C 0.0132(9) 0.4065(5) 0.0230(8) 0.028(3) Uani 0.32 1 d PDU B 2
H33C H 0.0012 0.3817 -0.0346 0.034 Uiso 0.32 1 calc PR B 2
H33D H 0.0125 0.4434 -0.0041 0.034 Uiso 0.32 1 calc PR B 2
C34X C -0.0931(12) 0.4001(6) 0.0936(11) 0.041(4) Uani 0.32 1 d PDU B 2
H34D H -0.1717 0.4072 0.0568 0.062 Uiso 0.32 1 calc PR B 2
H34E H -0.0830 0.4253 0.1499 0.062 Uiso 0.32 1 calc PR B 2
H34F H -0.0936 0.3635 0.1200 0.062 Uiso 0.32 1 calc PR B 2
O5 O 0.1471(3) 0.48188(13) 0.1921(2) 0.0529(9) Uani 1 1 d . . .
H5 H 0.1066 0.4832 0.2452 0.079 Uiso 1 1 calc R . .
C35 C 0.2176(4) 0.52926(17) 0.1828(3) 0.0360(10) Uani 1 1 d . . .
H35A H 0.1647 0.5602 0.1992 0.043 Uiso 1 1 calc R . .
H35B H 0.2418 0.5331 0.1117 0.043 Uiso 1 1 calc R . .
C36 C 0.3318(4) 0.53059(17) 0.2495(3) 0.0344(10) Uani 1 1 d . . .
H36A H 0.3759 0.5643 0.2394 0.052 Uiso 1 1 calc R . .
H36B H 0.3860 0.5007 0.2325 0.052 Uiso 1 1 calc R . .
H36C H 0.3087 0.5277 0.3202 0.052 Uiso 1 1 calc R . .
Cl2 Cl 0.10875(8) 0.58070(4) 0.45000(7) 0.0240(2) Uani 1 1 d . . .

loop_
_atom_site_aniso_label
_atom_site_aniso_U_11
_atom_site_aniso_U_22
_atom_site_aniso_U_33
_atom_site_aniso_U_23
_atom_site_aniso_U_13
_atom_site_aniso_U_12
Ru1 0.01541(15) 0.01545(16) 0.01173(15) -0.00054(12) -0.00230(10) -0.00082(12)
Cl1 0.0261(5) 0.0193(5) 0.0136(4) 0.0011(3) 0.0000(4) -0.0010(4)
O1 0.0260(15) 0.0349(17) 0.0239(14) 0.0028(12) -0.0077(12) -0.0037(12)
O2 0.0437(17) 0.0365(18) 0.0233(15) 0.0170(13) -0.0034(13) -0.0044(14)
N1 0.0170(15) 0.0174(17) 0.0179(15) -0.0006(12) -0.0015(12) -0.0023(12)
N2 0.0220(16) 0.0135(18) 0.0187(16) -0.0022(12) -0.0037(13) 0.0019(13)
N3 0.0147(14) 0.0180(17) 0.0139(14) -0.0025(12) -0.0019(12) 0.0012(12)
N4 0.0223(16) 0.0177(17) 0.0143(15) 0.0004(12) 0.0011(12) -0.0032(13)
N5 0.0334(19) 0.0211(18) 0.0219(17) -0.0015(14) -0.0049(15) 0.0027(15)
C1 0.0229(19) 0.020(2) 0.0180(18) -0.0026(15) -0.0034(15) 0.0021(16)
C2 0.034(2) 0.018(2) 0.0184(19) 0.0005(15) 0.0025(16) -0.0045(17)
C3 0.025(2) 0.018(2) 0.0212(19) -0.0004(16) -0.0012(16) -0.0063(16)
C4 0.0183(18) 0.019(2) 0.0132(17) -0.0019(15) 0.0002(14) 0.0004(15)
C5 0.0191(17) 0.0156(19) 0.0141(17) -0.0041(14) 0.0029(14) 0.0016(15)
C6 0.0114(16) 0.019(2) 0.0118(17) -0.0006(14) 0.0022(13) 0.0015(14)
C7 0.0143(17) 0.019(2) 0.0188(18) -0.0010(15) 0.0006(14) 0.0013(15)
C8 0.0137(17) 0.031(2) 0.0151(18) -0.0025(16) -0.0013(14) -0.0031(15)
C9 0.0181(18) 0.029(2) 0.0159(18) 0.0064(16) -0.0007(15) 0.0002(16)
C10 0.0167(18) 0.021(2) 0.0224(19) 0.0064(16) -0.0031(15) -0.0029(15)
C11 0.0111(16) 0.024(2) 0.0119(17) -0.0066(15) 0.0033(13) 0.0006(14)
C12 0.0145(17) 0.0176(19) 0.0163(18) 0.0006(15) 0.0014(14) -0.0031(14)
C13 0.0157(17) 0.019(2) 0.0194(18) 0.0008(15) -0.0040(15) 0.0011(15)
C14 0.0213(18) 0.0124(19) 0.0191(18) 0.0034(15) -0.0017(15) -0.0038(15)
C15 0.0224(19) 0.0144(19) 0.025(2) -0.0002(16) 0.0040(16) -0.0022(15)
C16 0.034(2) 0.019(2) 0.023(2) -0.0016(16) 0.0111(17) -0.0035(17)
C17 0.038(2) 0.018(2) 0.0156(18) -0.0028(16) 0.0017(17) -0.0049(17)
C18 0.028(2) 0.020(2) 0.0139(18) -0.0014(15) 0.0020(15) -0.0056(16)
C19 0.0146(17) 0.0174(19) 0.0123(16) 0.0002(14) -0.0012(13) 0.0009(14)
C20 0.0167(17) 0.0166(19) 0.0118(16) -0.0021(14) -0.0006(13) -0.0018(14)
C21 0.0164(17) 0.020(2) 0.0153(17) -0.0023(15) 0.0044(14) 0.0019(15)
C22 0.0199(18) 0.0173(19) 0.0141(17) -0.0044(15) -0.0025(14) 0.0006(15)
C23 0.0197(18) 0.018(2) 0.0177(18) 0.0005(15) 0.0014(15) -0.0053(15)
C24 0.0147(17) 0.025(2) 0.0166(18) -0.0009(15) -0.0013(14) -0.0028(15)
C25 0.0147(17) 0.021(2) 0.0202(19) -0.0015(15) -0.0029(15) 0.0004(15)
C26 0.0142(17) 0.020(2) 0.0195(18) -0.0013(15) 0.0006(14) -0.0052(15)
C27 0.0133(16) 0.028(2) 0.0124(17) 0.0001(15) 0.0022(14) -0.0017(15)
C28 0.0196(18) 0.020(2) 0.0215(19) 0.0065(16) -0.0022(15) -0.0035(15)
C29 0.027(2) 0.018(2) 0.029(2) 0.0005(16) -0.0026(17) -0.0010(16)
C30 0.0196(18) 0.021(2) 0.027(2) -0.0064(16) 0.0020(16) -0.0013(16)
C31 0.024(2) 0.024(2) 0.028(2) -0.0110(17) 0.0047(17) -0.0010(17)
C32 0.030(2) 0.023(2) 0.038(2) -0.0031(19) 0.0148(19) 0.0039(18)
O3 0.0371(16) 0.0326(17) 0.0277(15) -0.0055(12) 0.0010(13) -0.0099(13)
O4 0.022(3) 0.028(3) 0.035(4) -0.003(3) -0.009(3) 0.003(2)
C33 0.040(4) 0.034(4) 0.040(4) 0.005(3) -0.004(3) 0.007(3)
C34 0.027(4) 0.095(7) 0.073(6) 0.049(5) -0.007(4) 0.000(4)
O4X 0.020(4) 0.020(4) 0.020(4) 0.0000(10) 0.0004(10) 0.0004(10)
C33X 0.028(3) 0.029(3) 0.028(3) 0.0001(10) 0.0004(10) 0.0005(10)
C34X 0.041(4) 0.041(4) 0.041(4) 0.0003(10) 0.0013(10) -0.0002(10)
O5 0.063(2) 0.045(2) 0.052(2) -0.0256(16) 0.0289(17) -0.0275(17)
C35 0.045(3) 0.029(3) 0.034(2) -0.0054(19) 0.015(2) -0.008(2)
C36 0.044(3) 0.030(2) 0.030(2) 0.0005(19) 0.007(2) 0.004(2)
Cl2 0.0242(5) 0.0225(5) 0.0250(5) 0.0006(4) -0.0053(4) 0.0006(4)

loop_
_atom_type_symbol
_atom_type_description
_atom_type_scat_dispersion_real
_atom_type_scat_dispersion_imag
_atom_type_scat_source
C C 0.0033 0.0016 'International Tables Vol C Tables 4.2.6.8 and 6.1.1.4'
H H 0.0000 0.0000 'International Tables Vol C Tables 4.2.6.8 and 6.1.1.4'
N N 0.0061 0.0033 'International Tables Vol C Tables 4.2.6.8 and 6.1.1.4'
O O 0.0106 0.0060 'International Tables Vol C Tables 4.2.6.8 and 6.1.1.4'
Cl Cl 0.1484 0.1585 'International Tables Vol C Tables 4.2.6.8 and 6.1.1.4'
Ru Ru -1.2594 0.8363 'International Tables Vol C Tables 4.2.6.8 and 6.1.1.4'

loop_
_geom_angle_atom_site_label_1
_geom_angle_atom_site_label_2
_geom_angle_atom_site_label_3
_geom_angle
N4 Ru1 N3 76.83(11)
N4 Ru1 C25 131.75(12)
N3 Ru1 C25 151.25(12)
N4 Ru1 C28 106.40(13)
N3 Ru1 C28 95.83(12)
C25 Ru1 C28 80.17(13)
N4 Ru1 C27 141.77(12)
N3 Ru1 C27 92.05(12)
C25 Ru1 C27 67.36(13)
C28 Ru1 C27 37.59(13)
N4 Ru1 C24 99.44(12)
N3 Ru1 C24 161.75(12)
C25 Ru1 C24 37.61(13)
C28 Ru1 C24 67.80(13)
C27 Ru1 C24 79.84(13)
N4 Ru1 C23 88.22(12)
N3 Ru1 C23 124.09(12)
C25 Ru1 C23 68.00(13)
C28 Ru1 C23 37.64(12)
C27 Ru1 C23 67.79(13)
C24 Ru1 C23 37.67(12)
N4 Ru1 C26 167.37(11)
N3 Ru1 C26 114.37(11)
C25 Ru1 C26 37.77(12)
C28 Ru1 C26 67.84(13)
C27 Ru1 C26 37.17(12)
C24 Ru1 C26 68.08(12)
C23 Ru1 C26 80.59(13)
N4 Ru1 Cl1 85.41(8)
N3 Ru1 Cl1 90.01(8)
C25 Ru1 Cl1 89.53(10)
C28 Ru1 Cl1 167.74(10)
C27 Ru1 Cl1 131.66(10)
C24 Ru1 Cl1 107.63(10)
C23 Ru1 Cl1 142.72(9)
C26 Ru1 Cl1 99.93(9)
C4 N1 C5 108.7(3)
C12 N2 C11 128.4(3)
C12 N3 C13 119.0(3)
C12 N3 Ru1 128.6(2)
C13 N3 Ru1 109.8(2)
C14 N4 C18 118.8(3)
C14 N4 Ru1 115.9(2)
C18 N4 Ru1 125.1(2)
O1 N5 O2 123.0(3)
O1 N5 C1 118.4(3)
O2 N5 C1 118.6(3)
C22 C1 C2 124.0(3)
C22 C1 N5 117.2(3)
C2 C1 N5 118.8(3)
C3 C2 C1 119.2(3)
C2 C3 C4 118.2(3)
N1 C4 C3 130.3(3)
N1 C4 C21 107.8(3)
C3 C4 C21 122.0(3)
C20 C5 N1 109.7(3)
C20 C5 C6 126.4(3)
N1 C5 C6 123.9(3)
C7 C6 C11 118.8(3)
C7 C6 C5 121.0(3)
C11 C6 C5 120.2(3)
C8 C7 C6 121.0(3)
C9 C8 C7 119.8(3)
C10 C9 C8 119.8(3)
C9 C10 C11 120.8(3)
C10 C11 C6 119.7(3)
C10 C11 N2 115.5(3)
C6 C11 N2 124.6(3)
N3 C12 N2 122.0(3)
N3 C12 C19 120.3(3)
N2 C12 C19 117.7(3)
N3 C13 C14 108.7(3)
N4 C14 C15 121.4(3)
N4 C14 C13 115.7(3)
C15 C14 C13 122.9(3)
C16 C15 C14 120.0(3)
C15 C16 C17 118.5(3)
C18 C17 C16 119.3(3)
N4 C18 C17 122.0(3)
C12 C19 C20 110.0(3)
C5 C20 C21 107.5(3)
C5 C20 C19 123.9(3)
C21 C20 C19 128.5(3)
C22 C21 C4 119.4(3)
C22 C21 C20 134.3(3)
C4 C21 C20 106.3(3)
C1 C22 C21 117.2(3)
C28 C23 C24 118.9(3)
C28 C23 C29 120.9(3)
C24 C23 C29 120.1(3)
C28 C23 Ru1 70.39(19)
C24 C23 Ru1 70.9(2)
C29 C23 Ru1 128.7(3)
C25 C24 C23 119.8(3)
C25 C24 Ru1 70.41(19)
C23 C24 Ru1 71.42(19)
C24 C25 C26 122.2(3)
C24 C25 Ru1 71.98(19)
C26 C25 Ru1 73.94(19)
C27 C26 C25 116.4(3)
C27 C26 C30 120.3(3)
C25 C26 C30 123.2(3)
C27 C26 Ru1 69.31(19)
C25 C26 Ru1 68.30(19)
C30 C26 Ru1 136.5(2)
C28 C27 C26 122.0(3)
C28 C27 Ru1 70.7(2)
C26 C27 Ru1 73.5(2)
C27 C28 C23 120.5(3)
C27 C28 Ru1 71.7(2)
C23 C28 Ru1 72.0(2)
C26 C30 C32 114.4(3)
C26 C30 C31 108.0(3)
C32 C30 C31 110.6(3)
O4 C33 C34 112.6(6)
O4X C33X C34X 112.5(11)
O5 C35 C36 113.7(4)

loop_
_geom_bond_atom_site_label_1
_geom_bond_atom_site_label_2
_geom_bond_distance
Ru1 N4 2.077(3)
Ru1 N3 2.117(3)
Ru1 C25 2.169(3)
Ru1 C28 2.176(3)
Ru1 C27 2.189(3)
Ru1 C24 2.190(3)
Ru1 C23 2.196(3)
Ru1 C26 2.244(4)
Ru1 Cl1 2.3932(9)
O1 N5 1.230(4)
O2 N5 1.232(4)
N1 C4 1.367(4)
N1 C5 1.389(4)
N2 C12 1.357(4)
N2 C11 1.429(4)
N3 C12 1.305(4)
N3 C13 1.462(4)
N4 C14 1.346(4)
N4 C18 1.355(4)
N5 C1 1.464(4)
C1 C22 1.371(5)
C1 C2 1.402(5)
C2 C3 1.372(5)
C3 C4 1.390(5)
C4 C21 1.421(5)
C5 C20 1.353(4)
C5 C6 1.457(4)
C6 C7 1.397(4)
C6 C11 1.397(5)
C7 C8 1.386(5)
C8 C9 1.384(5)
C9 C10 1.383(5)
C10 C11 1.394(5)
C12 C19 1.496(5)
C13 C14 1.501(4)
C14 C15 1.382(5)
C15 C16 1.377(5)
C16 C17 1.391(5)
C17 C18 1.373(5)
C19 C20 1.504(5)
C20 C21 1.432(5)
C21 C22 1.389(4)
C23 C28 1.411(5)
C23 C24 1.416(5)
C23 C29 1.495(5)
C24 C25 1.405(5)
C25 C26 1.430(4)
C26 C27 1.414(5)
C26 C30 1.506(5)
C27 C28 1.406(5)
C30 C32 1.532(5)
C30 C31 1.533(5)
O4 C33 1.403(6)
C33 C34 1.491(6)
O4X C33X 1.412(9)
C33X C34X 1.510(9)
O5 C35 1.416(5)
C35 C36 1.492(6)

loop_
_geom_torsion_atom_site_label_1
_geom_torsion_atom_site_label_2
_geom_torsion_atom_site_label_3
_geom_torsion_atom_site_label_4
_geom_torsion
N4 Ru1 N3 C12 -167.3(3)
C25 Ru1 N3 C12 7.0(4)
C28 Ru1 N3 C12 87.2(3)
C27 Ru1 N3 C12 49.7(3)
C24 Ru1 N3 C12 112.6(4)
C23 Ru1 N3 C12 114.1(3)
C26 Ru1 N3 C12 18.9(3)
Cl1 Ru1 N3 C12 -82.0(3)
N4 Ru1 N3 C13 31.5(2)
C25 Ru1 N3 C13 -154.1(3)
C28 Ru1 N3 C13 -74.0(2)
C27 Ru1 N3 C13 -111.5(2)
C24 Ru1 N3 C13 -48.5(5)
C23 Ru1 N3 C13 -47.1(3)
C26 Ru1 N3 C13 -142.3(2)
Cl1 Ru1 N3 C13 116.8(2)
N3 Ru1 N4 C14 -20.5(2)
C25 Ru1 N4 C14 163.2(2)
C28 Ru1 N4 C14 71.8(3)
C27 Ru1 N4 C14 55.8(3)
C24 Ru1 N4 C14 141.3(2)
C23 Ru1 N4 C14 105.2(2)
C26 Ru1 N4 C14 132.8(5)
Cl1 Ru1 N4 C14 -111.5(2)
N3 Ru1 N4 C18 164.3(3)
C25 Ru1 N4 C18 -12.0(3)
C28 Ru1 N4 C18 -103.4(3)
C27 Ru1 N4 C18 -119.4(3)
C24 Ru1 N4 C18 -33.9(3)
C23 Ru1 N4 C18 -70.0(3)
C26 Ru1 N4 C18 -42.4(7)
Cl1 Ru1 N4 C18 73.2(3)
O1 N5 C1 C22 -18.0(5)
O2 N5 C1 C22 160.7(3)
O1 N5 C1 C2 162.9(3)
O2 N5 C1 C2 -18.4(5)
C22 C1 C2 C3 1.4(6)
N5 C1 C2 C3 -179.5(3)
C1 C2 C3 C4 -1.7(5)
C5 N1 C4 C3 178.5(4)
C5 N1 C4 C21 -0.3(4)
C2 C3 C4 N1 -178.8(3)
C2 C3 C4 C21 -0.1(5)
C4 N1 C5 C20 -0.2(4)
C4 N1 C5 C6 177.6(3)
C20 C5 C6 C7 145.2(4)
N1 C5 C6 C7 -32.3(5)
C20 C5 C6 C11 -33.3(5)
N1 C5 C6 C11 149.2(3)
C11 C6 C7 C8 1.2(5)
C5 C6 C7 C8 -177.3(3)
C6 C7 C8 C9 -0.1(5)
C7 C8 C9 C10 -1.9(5)
C8 C9 C10 C11 2.7(5)
C9 C10 C11 C6 -1.5(5)
C9 C10 C11 N2 -176.3(3)
C7 C6 C11 C10 -0.5(5)
C5 C6 C11 C10 178.1(3)
C7 C6 C11 N2 173.9(3)
C5 C6 C11 N2 -7.6(5)
C12 N2 C11 C10 -137.1(4)
C12 N2 C11 C6 48.4(5)
C13 N3 C12 N2 6.2(5)
Ru1 N3 C12 N2 -153.5(3)
C13 N3 C12 C19 -172.1(3)
Ru1 N3 C12 C19 28.2(5)
C11 N2 C12 N3 174.9(3)
C11 N2 C12 C19 -6.7(5)
C12 N3 C13 C14 159.4(3)
Ru1 N3 C13 C14 -37.3(3)
C18 N4 C14 C15 1.2(5)
Ru1 N4 C14 C15 -174.4(3)
C18 N4 C14 C13 -179.3(3)
Ru1 N4 C14 C13 5.1(4)
N3 C13 C14 N4 21.8(4)
N3 C13 C14 C15 -158.7(3)
N4 C14 C15 C16 -0.3(5)
C13 C14 C15 C16 -179.8(3)
C14 C15 C16 C17 -1.0(5)
C15 C16 C17 C18 1.4(5)
C14 N4 C18 C17 -0.8(5)
Ru1 N4 C18 C17 174.3(3)
C16 C17 C18 N4 -0.5(5)
N3 C12 C19 C20 119.6(3)
N2 C12 C19 C20 -58.8(4)
N1 C5 C20 C21 0.7(4)
C6 C5 C20 C21 -177.1(3)
N1 C5 C20 C19 177.3(3)
C6 C5 C20 C19 -0.4(5)
C12 C19 C20 C5 63.4(4)
C12 C19 C20 C21 -120.7(4)
N1 C4 C21 C22 -178.7(3)
C3 C4 C21 C22 2.4(5)
N1 C4 C21 C20 0.7(4)
C3 C4 C21 C20 -178.3(3)
C5 C20 C21 C22 178.4(4)
C19 C20 C21 C22 1.9(6)
C5 C20 C21 C4 -0.8(4)
C19 C20 C21 C4 -177.3(3)
C2 C1 C22 C21 0.8(5)
N5 C1 C22 C21 -178.2(3)
C4 C21 C22 C1 -2.6(5)
C20 C21 C22 C1 178.2(4)
N4 Ru1 C23 C28 -120.2(2)
N3 Ru1 C23 C28 -47.4(2)
C25 Ru1 C23 C28 102.8(2)
C27 Ru1 C23 C28 29.3(2)
C24 Ru1 C23 C28 131.8(3)
C26 Ru1 C23 C28 65.7(2)
Cl1 Ru1 C23 C28 159.78(17)
N4 Ru1 C23 C24 108.0(2)
N3 Ru1 C23 C24 -179.26(18)
C25 Ru1 C23 C24 -29.0(2)
C28 Ru1 C23 C24 -131.8(3)
C27 Ru1 C23 C24 -102.5(2)
C26 Ru1 C23 C24 -66.1(2)
Cl1 Ru1 C23 C24 27.9(3)
N4 Ru1 C23 C29 -5.8(3)
N3 Ru1 C23 C29 66.9(3)
C25 Ru1 C23 C29 -142.8(3)
C28 Ru1 C23 C29 114.4(4)
C27 Ru1 C23 C29 143.7(3)
C24 Ru1 C23 C29 -113.8(4)
C26 Ru1 C23 C29 -179.9(3)
Cl1 Ru1 C23 C29 -85.9(3)
C28 C23 C24 C25 -0.2(5)
C29 C23 C24 C25 177.4(3)
Ru1 C23 C24 C25 53.1(3)
C28 C23 C24 Ru1 -53.3(3)
C29 C23 C24 Ru1 124.3(3)
N4 Ru1 C24 C25 152.9(2)
N3 Ru1 C24 C25 -130.6(4)
C28 Ru1 C24 C25 -103.1(2)
C27 Ru1 C24 C25 -65.9(2)
C23 Ru1 C24 C25 -132.6(3)
C26 Ru1 C24 C25 -29.1(2)
Cl1 Ru1 C24 C25 64.7(2)
N4 Ru1 C24 C23 -74.5(2)
N3 Ru1 C24 C23 2.0(5)
C25 Ru1 C24 C23 132.6(3)
C28 Ru1 C24 C23 29.4(2)
C27 Ru1 C24 C23 66.7(2)
C26 Ru1 C24 C23 103.5(2)
Cl1 Ru1 C24 C23 -162.68(18)
C23 C24 C25 C26 3.2(5)
Ru1 C24 C25 C26 56.7(3)
C23 C24 C25 Ru1 -53.6(3)
N4 Ru1 C25 C24 -37.0(3)
N3 Ru1 C25 C24 150.4(2)
C28 Ru1 C25 C24 66.2(2)
C27 Ru1 C25 C24 103.2(2)
C23 Ru1 C25 C24 29.04(19)
C26 Ru1 C25 C24 132.6(3)
Cl1 Ru1 C25 C24 -120.46(19)
N4 Ru1 C25 C26 -169.60(18)
N3 Ru1 C25 C26 17.8(4)
C28 Ru1 C25 C26 -66.3(2)
C27 Ru1 C25 C26 -29.4(2)
C24 Ru1 C25 C26 -132.6(3)
C23 Ru1 C25 C26 -103.5(2)
Cl1 Ru1 C25 C26 106.99(19)
C24 C25 C26 C27 -4.3(5)
Ru1 C25 C26 C27 51.5(3)
C24 C25 C26 C30 171.9(3)
Ru1 C25 C26 C30 -132.2(3)
C24 C25 C26 Ru1 -55.8(3)
N4 Ru1 C26 C27 -93.5(5)
N3 Ru1 C26 C27 57.8(2)
C25 Ru1 C26 C27 -131.5(3)
C28 Ru1 C26 C27 -28.49(19)
C24 Ru1 C26 C27 -102.5(2)
C23 Ru1 C26 C27 -65.4(2)
Cl1 Ru1 C26 C27 152.40(18)
N4 Ru1 C26 C25 38.0(6)
N3 Ru1 C26 C25 -170.70(19)
C28 Ru1 C26 C25 103.0(2)
C27 Ru1 C26 C25 131.5(3)
C24 Ru1 C26 C25 29.0(2)
C23 Ru1 C26 C25 66.0(2)
Cl1 Ru1 C26 C25 -76.1(2)
N4 Ru1 C26 C30 153.9(4)
N3 Ru1 C26 C30 -54.8(4)
C25 Ru1 C26 C30 115.9(4)
C28 Ru1 C26 C30 -141.2(4)
C27 Ru1 C26 C30 -112.7(4)
C24 Ru1 C26 C30 144.9(4)
C23 Ru1 C26 C30 -178.1(4)
Cl1 Ru1 C26 C30 39.7(4)
C25 C26 C27 C28 2.7(5)
C30 C26 C27 C28 -173.7(3)
Ru1 C26 C27 C28 53.7(3)
C25 C26 C27 Ru1 -51.0(3)
C30 C26 C27 Ru1 132.6(3)
N4 Ru1 C27 C28 25.7(3)
N3 Ru1 C27 C28 96.9(2)
C25 Ru1 C27 C28 -103.8(2)
C24 Ru1 C27 C28 -66.7(2)
C23 Ru1 C27 C28 -29.34(19)
C26 Ru1 C27 C28 -133.6(3)
Cl1 Ru1 C27 C28 -171.26(15)
N4 Ru1 C27 C26 159.34(19)
N3 Ru1 C27 C26 -129.5(2)
C25 Ru1 C27 C26 29.82(19)
C28 Ru1 C27 C26 133.6(3)
C24 Ru1 C27 C26 67.0(2)
C23 Ru1 C27 C26 104.3(2)
Cl1 Ru1 C27 C26 -37.7(2)
C26 C27 C28 C23 0.1(5)
Ru1 C27 C28 C23 55.1(3)
C26 C27 C28 Ru1 -55.0(3)
C24 C23 C28 C27 -1.4(5)
C29 C23 C28 C27 -179.0(3)
Ru1 C23 C28 C27 -54.9(3)
C24 C23 C28 Ru1 53.6(3)
C29 C23 C28 Ru1 -124.1(3)
N4 Ru1 C28 C27 -163.73(18)
N3 Ru1 C28 C27 -85.8(2)
C25 Ru1 C28 C27 65.5(2)
C24 Ru1 C28 C27 102.6(2)
C23 Ru1 C28 C27 132.0(3)
C26 Ru1 C28 C27 28.19(18)
Cl1 Ru1 C28 C27 32.3(5)
N4 Ru1 C28 C23 64.2(2)
N3 Ru1 C28 C23 142.2(2)
C25 Ru1 C28 C23 -66.6(2)
C27 Ru1 C28 C23 -132.0(3)
C24 Ru1 C28 C23 -29.5(2)
C26 Ru1 C28 C23 -103.8(2)
Cl1 Ru1 C28 C23 -99.7(5)
C27 C26 C30 C32 -153.6(3)
C25 C26 C30 C32 30.3(5)
Ru1 C26 C30 C32 -62.4(4)
C27 C26 C30 C31 82.8(4)
C25 C26 C30 C31 -93.3(4)
Ru1 C26 C30 C31 174.0(3)
